data_2000821
loop_
_publ_author_name
'Bocelli, G.'
'Cantoni, A.'
'Tosi, G.'

_publ_section_title
;
 Structure of butanedione bis(methylphenylhydrazone)
;
_journal_issue 6
_journal_name_full 'Acta Crystallographica Section C'
_journal_page_first 1041
_journal_page_last 1043
_journal_paper_doi 10.1107/S010827019101257X
_journal_volume 48
_journal_year 1992
_chemical_formula_sum 'C18 H22 N4'
_chemical_formula_weight 294.40
_symmetry_cell_setting monoclinic
_symmetry_space_group_name_Hall '-P 2ybc'
_symmetry_space_group_name_H-M 'P 1 21/c 1'
_cell_angle_alpha 90
_cell_angle_beta 97.60(4)
_cell_angle_gamma 90
_cell_formula_units_Z 2
_cell_length_a 13.490(3)
_cell_length_b 7.734(2)
_cell_length_c 8.211(3)
_cell_volume 849.1(4)
_diffrn_radiation_type Mo
_diffrn_radiation_wavelength 0.71069
_exptl_absorpt_coefficient_mu 0.066
_exptl_crystal_density_diffrn 1.15
_exptl_crystal_F_000 316
_cod_data_source_file pa0236.cif
_cod_data_source_block pa0236a
_cod_original_cell_volume 849.6(4)
_cod_database_code 2000821

loop_
_atom_site_label
_atom_site_fract_x
_atom_site_fract_y
_atom_site_fract_z
_atom_site_U_iso_or_equiv
N1 .2881(2) .0606(5) .0359(4) .0508(11)
N2 .3804(2) -.0296(4) .0496(4) .0493(12)
C1 .2296(2) .0056(5) .1544(5) .0465(12)
C2 .1273(3) .0446(6) .1384(6) .0631(17)
C3 .0718(4) -.0003(8) .2604(7) .077(2)
C4 .1144(4) -.0797(9) .3999(9) .084(3)
C5 .2149(4) -.1179(6) .4195(7) .068(2)
C6 .2721(3) -.0738(6) .2990(5) .0527(14)
C7 .2375(4) .0899(9) -.1293(7) .071(2)
C8 .4531(3) .0507(5) -.0049(5) .0464(14)
C9 .4524(4) .2327(7) -.0683(8) .0707(19)
H2 .096(3) .102(6) .031(6) .080(14)
H3 .009(4) .037(6) .256(6) .091(16)
H4 .085(4) -.124(6) .468(6) .077(17)
H5 .254(4) -.161(6) .521(6) .068(14)
H6 .339(4) -.114(6) .294(6) .073(14)
H71 .276(3) .107(5) -.192(6) .053(14)
H72 .193(4) .206(9) -.121(7) .112(19)
H73 .184(5) -.004(8) -.149(7) .12(2)
H91 .450(4) .233(6) -.195(6) .085(16)
H92 .395(4) .299(6) -.013(6) .096(15)
H93 .516(4) .293(7) -.056(7) .108(18)

loop_
_geom_bond_atom_site_label_1
_geom_bond_atom_site_label_2
_geom_bond_distance
N1 N2 1.419(4)
N1 C1 1.398(5)
N1 C7 1.454(6)
N2 C8 1.290(5)
C1 C2 1.402(5)
C1 C6 1.391(6)
C2 C3 1.372(8)
C3 C4 1.359(9)
C4 C5 1.377(8)
C5 C6 1.376(7)
C8 C9 1.500(7)
C8 C8' 1.482(6)
